data_2211497
loop_
_publ_author_name
'R. Malathi'
'S. S. Rajan'
'M. Sivarama Krishnan'
'Geetha Gopalakrishnan'
'G. Suresh'

_publ_section_title
;
 Azadirone
;
_journal_coeditor_code LH2208
_journal_issue 12
_journal_name_full 'Acta Crystallographica Section E'
_journal_page_first o5694
_journal_page_last o5696
_journal_paper_doi 10.1107/S1600536806048410
_journal_volume 62
_journal_year 2006
_chemical_formula_iupac 'C28 H36 O4'
_chemical_formula_moiety 'C28 H36 O4'
_chemical_formula_sum 'C28 H36 O4'
_chemical_formula_weight 436.57
_chemical_name_common Azadirone
_chemical_name_systematic
;
(5\a,7\a,13\a,17\a)-7-(acetyloxy)-21,23-epoxy-4,4,8-trimethyl-24-
norchola-1,14,20,22-tetraen-3-one
;
_space_group_IT_number 144
_symmetry_cell_setting trigonal
_symmetry_space_group_name_Hall 'P 31'
_symmetry_space_group_name_H-M 'P 31'
_atom_sites_solution_hydrogens geom
_atom_sites_solution_primary direct
_atom_sites_solution_secondary difmap
_audit_creation_method SHELXL-97
_cell_angle_alpha 90.00
_cell_angle_beta 90.00
_cell_angle_gamma 120.00
_cell_formula_units_Z 3
_cell_length_a 10.818(3)
_cell_length_b 10.818(4)
_cell_length_c 17.984(5)
_cell_measurement_reflns_used 23
_cell_measurement_temperature 293(2)
_cell_measurement_theta_max 30
_cell_measurement_theta_min 15
_cell_volume 1822.7(10)
_computing_cell_refinement 'CAD-4 EXPRESS'
_computing_data_collection 'CAD-4 EXPRESS (Enraf--Nonius, 1994)'
_computing_data_reduction 'XCAD4 (Harms & Wocadlo, 1995)'
_computing_molecular_graphics 'ORTEPIII (Burnett & Johnson, 1996)'
_computing_publication_material
;
SHELXL97 (Sheldrick, 1997) and PARST97 (Nardelli, 1995)'
;
_computing_structure_refinement 'SHELXL97 (Sheldrick, 1997)'
_computing_structure_solution 'SHELXS97 (Sheldrick, 1997)'
_diffrn_ambient_temperature 293(2)
_diffrn_measured_fraction_theta_full 1.000
_diffrn_measured_fraction_theta_max 0.997
_diffrn_measurement_device_type 'Enraf--Nonius CAD-4'
_diffrn_measurement_method 'non-profiled \w/2\q'
_diffrn_radiation_monochromator graphite
_diffrn_radiation_source 'fine-focus sealed tube'
_diffrn_radiation_type CuK\a
_diffrn_radiation_wavelength 1.54178
_diffrn_reflns_av_R_equivalents 0.0797
_diffrn_reflns_av_sigmaI/netI 0.0561
_diffrn_reflns_limit_h_max 11
_diffrn_reflns_limit_h_min -13
_diffrn_reflns_limit_k_max 13
_diffrn_reflns_limit_k_min 0
_diffrn_reflns_limit_l_max 22
_diffrn_reflns_limit_l_min -22
_diffrn_reflns_number 7386
_diffrn_reflns_theta_full 72.00
_diffrn_reflns_theta_max 72.13
_diffrn_reflns_theta_min 4.72
_diffrn_standards_decay_% 2
_diffrn_standards_interval_count 200
_diffrn_standards_interval_time 60
_diffrn_standards_number 3
_exptl_absorpt_coefficient_mu 0.618
_exptl_absorpt_correction_T_max 0.909
_exptl_absorpt_correction_T_min 0.852
_exptl_absorpt_correction_type psi-scan
_exptl_absorpt_process_details '(North <i>et al.</i>,  1968)'
_exptl_crystal_colour Colourless
_exptl_crystal_density_diffrn 1.193
_exptl_crystal_density_method 'not measured'
_exptl_crystal_description rod
_exptl_crystal_F_000 708
_exptl_crystal_size_max 0.39
_exptl_crystal_size_mid 0.28
_exptl_crystal_size_min 0.15
_refine_diff_density_max 0.150
_refine_diff_density_min -0.139
_refine_ls_extinction_method none
_refine_ls_goodness_of_fit_ref 1.021
_refine_ls_hydrogen_treatment constr
_refine_ls_matrix_type full
_refine_ls_number_parameters 290
_refine_ls_number_reflns 2387
_refine_ls_number_restraints 1
_refine_ls_restrained_S_all 1.021
_refine_ls_R_factor_all 0.0528
_refine_ls_R_factor_gt 0.0433
_refine_ls_shift/su_max 0.001
_refine_ls_shift/su_mean 0.000
_refine_ls_structure_factor_coef Fsqd
_refine_ls_weighting_details 'calc w=1/[\s^2^(Fo^2^)+(0.0689P)^2^+0.0034P] where P=(Fo^2^+2Fc^2^)/3'
_refine_ls_weighting_scheme calc
_refine_ls_wR_factor_gt 0.1181
_refine_ls_wR_factor_ref 0.1269
_reflns_number_gt 1996
_reflns_number_total 2387
_reflns_threshold_expression I>2\s(I)
_cod_data_source_file lh2208.cif
_cod_data_source_block I
_cod_database_code 2211497
_cod_database_fobs_code 2211497

loop_
_symmetry_equiv_pos_as_xyz
'x, y, z'
'-y, x-y, z+1/3'
'-x+y, -x, z+2/3'

loop_
_atom_site_type_symbol
_atom_site_label
_atom_site_fract_x
_atom_site_fract_y
_atom_site_fract_z
_atom_site_U_iso_or_equiv
_atom_site_adp_type
_atom_site_calc_flag
_atom_site_refinement_flags
_atom_site_occupancy
O O3 0.2355(3) -0.3346(3) 0.08371(15) 0.0917(8) Uani d . 1
O O7 0.2563(2) 0.1286(2) 0.28301(11) 0.0614(5) Uani d . 1
O O21 0.2044(4) 0.0794(4) 0.72069(15) 0.1049(10) Uani d . 1
O O31 0.2492(4) 0.3010(4) 0.2186(2) 0.1126(11) Uani d . 1
C C1 0.3759(4) -0.2205(4) 0.26525(17) 0.0709(8) Uani d . 1
H H1 0.3802 -0.2628 0.3094 0.085 Uiso calc R 1
C C2 0.3027(4) -0.3070(4) 0.20751(19) 0.0743(8) Uani d . 1
H H2 0.2566 -0.4053 0.2144 0.089 Uiso calc R 1
C C3 0.2935(4) -0.2515(4) 0.13518(17) 0.0719(8) Uani d . 1
C C4 0.3594(4) -0.0910(4) 0.12435(15) 0.0698(8) Uani d . 1
C C5 0.3772(4) -0.0184(3) 0.20120(14) 0.0604(7) Uani d . 1
H H5 0.2791 -0.0571 0.2192 0.072 Uiso calc R 1
C C6 0.4362(4) 0.1422(3) 0.19916(15) 0.0629(7) Uani d . 1
H H6A 0.5380 0.1903 0.1894 0.076 Uiso calc R 1
H H6B 0.3912 0.1652 0.1590 0.076 Uiso calc R 1
C C7 0.4097(3) 0.1959(3) 0.27242(14) 0.0574(6) Uani d . 1
H H7 0.4512 0.2997 0.2700 0.069 Uiso calc R 1
C C8 0.4730(3) 0.1573(3) 0.33952(15) 0.0585(6) Uani d . 1
C C9 0.4238(3) -0.0046(3) 0.33746(15) 0.0578(6) Uani d . 1
H H9 0.3198 -0.0537 0.3430 0.069 Uiso calc R 1
C C10 0.4502(4) -0.0611(4) 0.26213(15) 0.0621(7) Uani d . 1
C C11 0.4781(5) -0.0471(4) 0.40700(17) 0.0738(9) Uani d . 1
H H11A 0.4398 -0.1495 0.4062 0.089 Uiso calc R 1
H H11B 0.5812 -0.0019 0.4042 0.089 Uiso calc R 1
C C12 0.4396(5) -0.0080(5) 0.47832(18) 0.0869(12) Uani d . 1
H H12A 0.5262 0.0432 0.5076 0.104 Uiso calc R 1
H H12B 0.3771 -0.0956 0.5048 0.104 Uiso calc R 1
C C13 0.3677(3) 0.0816(3) 0.47635(14) 0.0544(6) Uani d . 1
C C14 0.4235(4) 0.1894(3) 0.41314(16) 0.0636(7) Uani d . 1
C C15 0.4334(6) 0.3111(4) 0.4342(2) 0.0945(13) Uani d . 1
H H15 0.4625 0.3895 0.4031 0.113 Uiso calc R 1
C C16 0.3921(6) 0.3082(4) 0.5145(2) 0.0962(14) Uani d . 1
H H16A 0.2950 0.2896 0.5193 0.115 Uiso calc R 1
H H16B 0.4564 0.3969 0.5397 0.115 Uiso calc R 1
C C17 0.4072(4) 0.1844(4) 0.54418(16) 0.0662(7) Uani d . 1
H H17 0.5091 0.2224 0.5536 0.079 Uiso calc R 1
C C18 0.2062(4) -0.0101(4) 0.47005(19) 0.0787(9) Uani d . 1
H H18A 0.1708 -0.0786 0.5097 0.118 Uiso calc R 1
H H18B 0.1820 -0.0591 0.4232 0.118 Uiso calc R 1
H H18C 0.1641 0.0495 0.4733 0.118 Uiso calc R 1
C C19 0.6100(4) -0.0104(5) 0.2491(2) 0.0798(9) Uani d . 1
H H19A 0.6530 -0.0142 0.2951 0.120 Uiso calc R 1
H H19B 0.6575 0.0859 0.2309 0.120 Uiso calc R 1
H H19C 0.6187 -0.0714 0.2132 0.120 Uiso calc R 1
C C20 0.3316(4) 0.1202(4) 0.61604(16) 0.0666(7) Uani d . 1
C C21 0.2557(5) 0.1608(5) 0.6574(2) 0.0890(11) Uani d . 1
H H21 0.2395 0.2349 0.6449 0.107 Uiso calc R 1
C C22 0.3309(5) 0.0067(4) 0.65755(19) 0.0811(10) Uani d . 1
H H22 0.3760 -0.0442 0.6445 0.097 Uiso calc R 1
C C23 0.2530(6) -0.0120(5) 0.7186(2) 0.0945(13) Uani d . 1
H H23 0.2352 -0.0801 0.7550 0.113 Uiso calc R 1
C C28 0.2589(5) -0.0637(5) 0.0760(2) 0.0899(11) Uani d . 1
H H28A 0.2993 0.0371 0.0687 0.135 Uiso calc R 1
H H28B 0.1681 -0.1015 0.1003 0.135 Uiso calc R 1
H H28C 0.2464 -0.1097 0.0287 0.135 Uiso calc R 1
C C29 0.5002(5) -0.0388(5) 0.0805(2) 0.0889(11) Uani d . 1
H H29A 0.5448 0.0623 0.0725 0.133 Uiso calc R 1
H H29B 0.4798 -0.0869 0.0334 0.133 Uiso calc R 1
H H29C 0.5634 -0.0595 0.1084 0.133 Uiso calc R 1
C C30 0.6367(4) 0.2576(4) 0.3367(2) 0.0765(9) Uani d . 1
H H30A 0.6734 0.2417 0.2913 0.115 Uiso calc R 1
H H30B 0.6800 0.2383 0.3783 0.115 Uiso calc R 1
H H30C 0.6583 0.3551 0.3387 0.115 Uiso calc R 1
C C26 0.1879(4) 0.1905(4) 0.25158(17) 0.0678(7) Uani d . 1
C C27 0.0320(4) 0.1039(5) 0.2602(2) 0.0825(10) Uani d . 1
H H27A 0.0089 0.0208 0.2895 0.124 Uiso calc R 1
H H27B -0.0117 0.0751 0.2122 0.124 Uiso calc R 1
H H27C -0.0027 0.1594 0.2848 0.124 Uiso calc R 1

loop_
_atom_site_aniso_label
_atom_site_aniso_U_11
_atom_site_aniso_U_22
_atom_site_aniso_U_33
_atom_site_aniso_U_12
_atom_site_aniso_U_13
_atom_site_aniso_U_23
O3 0.0970(19) 0.1007(19) 0.0769(15) 0.0489(16) -0.0032(13) -0.0209(14)
O7 0.0614(12) 0.0638(12) 0.0619(10) 0.0335(10) 0.0015(8) 0.0059(9)
O21 0.131(3) 0.127(3) 0.0648(14) 0.071(2) 0.0189(14) -0.0005(14)
O31 0.093(2) 0.116(2) 0.143(3) 0.0629(19) 0.0174(18) 0.062(2)
C1 0.096(2) 0.078(2) 0.0585(15) 0.059(2) 0.0093(15) 0.0031(14)
C2 0.084(2) 0.077(2) 0.0698(18) 0.0460(19) 0.0099(16) -0.0026(15)
C3 0.0707(19) 0.088(2) 0.0654(16) 0.0456(18) 0.0081(14) -0.0096(15)
C4 0.077(2) 0.087(2) 0.0514(14) 0.0460(18) 0.0103(13) 0.0032(13)
C5 0.0681(17) 0.0740(19) 0.0484(13) 0.0426(16) 0.0078(11) 0.0057(11)
C6 0.0656(17) 0.0738(19) 0.0542(14) 0.0384(15) 0.0080(12) 0.0151(12)
C7 0.0582(15) 0.0569(16) 0.0576(14) 0.0292(13) 0.0037(11) 0.0107(11)
C8 0.0614(16) 0.0579(15) 0.0572(14) 0.0307(13) -0.0001(11) 0.0071(11)
C9 0.0691(17) 0.0639(16) 0.0506(13) 0.0408(14) 0.0033(11) 0.0057(11)
C10 0.0691(18) 0.0757(18) 0.0544(13) 0.0458(16) 0.0057(12) 0.0054(12)
C11 0.104(3) 0.085(2) 0.0587(16) 0.066(2) -0.0040(15) 0.0049(15)
C12 0.126(3) 0.117(3) 0.0620(17) 0.094(3) 0.0037(18) 0.0130(17)
C13 0.0583(15) 0.0526(14) 0.0528(13) 0.0280(12) -0.0041(11) 0.0005(10)
C14 0.0760(19) 0.0608(17) 0.0567(14) 0.0363(16) -0.0015(13) 0.0044(12)
C15 0.154(4) 0.065(2) 0.0712(19) 0.060(3) 0.019(2) 0.0109(16)
C16 0.154(4) 0.063(2) 0.0701(19) 0.053(3) 0.009(2) -0.0039(15)
C17 0.0682(18) 0.0650(18) 0.0589(15) 0.0284(15) -0.0061(12) -0.0073(12)
C18 0.0605(18) 0.087(2) 0.0677(17) 0.0210(17) -0.0013(14) -0.0166(15)
C19 0.075(2) 0.103(3) 0.076(2) 0.055(2) 0.0063(16) 0.0012(17)
C20 0.0689(18) 0.0732(19) 0.0520(13) 0.0314(15) -0.0093(12) -0.0096(13)
C21 0.115(3) 0.096(3) 0.068(2) 0.063(3) -0.0002(18) -0.0086(17)
C22 0.095(3) 0.092(3) 0.0616(17) 0.051(2) -0.0005(15) 0.0046(16)
C23 0.118(3) 0.102(3) 0.0589(17) 0.053(3) 0.0040(19) 0.0060(17)
C28 0.114(3) 0.113(3) 0.0594(17) 0.069(3) -0.0114(18) -0.0040(18)
C29 0.093(3) 0.110(3) 0.0641(18) 0.051(2) 0.0253(17) 0.0080(18)
C30 0.0626(19) 0.080(2) 0.082(2) 0.0325(17) -0.0036(15) 0.0039(16)
C26 0.0720(19) 0.078(2) 0.0634(16) 0.0447(17) -0.0037(14) 0.0005(14)
C27 0.070(2) 0.090(3) 0.090(2) 0.0419(19) -0.0140(17) -0.0177(19)

loop_
_atom_type_symbol
_atom_type_description
_atom_type_scat_dispersion_real
_atom_type_scat_dispersion_imag
_atom_type_scat_source
C C 0.0181 0.0000 'International Tables Vol C Tables 4.2.6.8 and 6.1.1.4'
H H 0.0000 0.0000 'International Tables Vol C Tables 4.2.6.8 and 6.1.1.4'
O O 0.0492 0.0000 'International Tables Vol C Tables 4.2.6.8 and 6.1.1.4'

loop_
_geom_angle_atom_site_label_1
_geom_angle_atom_site_label_2
_geom_angle_atom_site_label_3
_geom_angle
C26 O7 C7 118.1(2)
C23 O21 C21 105.6(3)
C2 C1 C10 124.0(3)
C2 C1 H1 118.0
C10 C1 H1 118.0
C1 C2 C3 122.4(3)
C1 C2 H2 118.8
C3 C2 H2 118.8
O3 C3 C2 119.2(4)
O3 C3 C4 121.1(3)
C2 C3 C4 119.6(3)
C3 C4 C28 108.6(3)
C3 C4 C29 107.1(3)
C28 C4 C29 107.7(3)
C3 C4 C5 109.4(2)
C28 C4 C5 109.2(3)
C29 C4 C5 114.7(3)
C6 C5 C10 111.8(3)
C6 C5 C4 115.5(2)
C10 C5 C4 115.5(2)
C6 C5 H5 104.1
C10 C5 H5 104.1
C4 C5 H5 104.1
C7 C6 C5 111.2(2)
C7 C6 H6A 109.4
C5 C6 H6A 109.4
C7 C6 H6B 109.4
C5 C6 H6B 109.4
H6A C6 H6B 108.0
O7 C7 C6 107.9(2)
O7 C7 C8 108.2(2)
C6 C7 C8 112.3(2)
O7 C7 H7 109.5
C6 C7 H7 109.5
C8 C7 H7 109.5
C14 C8 C7 111.2(2)
C14 C8 C30 106.1(3)
C7 C8 C30 106.9(2)
C14 C8 C9 108.3(2)
C7 C8 C9 109.7(2)
C30 C8 C9 114.6(3)
C11 C9 C8 110.4(3)
C11 C9 C10 114.4(2)
C8 C9 C10 115.6(2)
C11 C9 H9 105.1
C8 C9 H9 105.1
C10 C9 H9 105.1
C1 C10 C5 108.1(3)
C1 C10 C19 106.0(3)
C5 C10 C19 115.6(3)
C1 C10 C9 108.6(2)
C5 C10 C9 106.0(2)
C19 C10 C9 112.4(3)
C12 C11 C9 114.5(3)
C12 C11 H11A 108.6
C9 C11 H11A 108.6
C12 C11 H11B 108.6
C9 C11 H11B 108.6
H11A C11 H11B 107.6
C11 C12 C13 118.1(2)
C11 C12 H12A 107.8
C13 C12 H12A 107.8
C11 C12 H12B 107.8
C13 C12 H12B 107.8
H12A C12 H12B 107.1
C12 C13 C14 111.9(3)
C12 C13 C18 112.0(3)
C14 C13 C18 109.3(2)
C12 C13 C17 113.1(2)
C14 C13 C17 100.1(2)
C18 C13 C17 109.8(2)
C15 C14 C13 110.6(3)
C15 C14 C8 127.6(3)
C13 C14 C8 121.5(3)
C14 C15 C16 112.3(3)
C14 C15 H15 123.9
C16 C15 H15 123.9
C15 C16 C17 101.1(3)
C15 C16 H16A 111.6
C17 C16 H16A 111.6
C15 C16 H16B 111.6
C17 C16 H16B 111.6
H16A C16 H16B 109.4
C20 C17 C16 115.8(3)
C20 C17 C13 116.9(3)
C16 C17 C13 104.0(3)
C20 C17 H17 106.5
C16 C17 H17 106.5
C13 C17 H17 106.5
C13 C18 H18A 109.5
C13 C18 H18B 109.5
H18A C18 H18B 109.5
C13 C18 H18C 109.5
H18A C18 H18C 109.5
H18B C18 H18C 109.5
C10 C19 H19A 109.5
C10 C19 H19B 109.5
H19A C19 H19B 109.5
C10 C19 H19C 109.5
H19A C19 H19C 109.5
H19B C19 H19C 109.5
C21 C20 C22 104.5(3)
C21 C20 C17 127.6(3)
C22 C20 C17 127.8(3)
C20 C21 O21 111.6(4)
C20 C21 H21 124.2
O21 C21 H21 124.2
C23 C22 C20 106.9(4)
C23 C22 H22 126.5
C20 C22 H22 126.5
O21 C23 C22 111.3(4)
O21 C23 H23 124.4
C22 C23 H23 124.4
C4 C28 H28A 109.5
C4 C28 H28B 109.5
H28A C28 H28B 109.5
C4 C28 H28C 109.5
H28A C28 H28C 109.5
H28B C28 H28C 109.5
C4 C29 H29A 109.5
C4 C29 H29B 109.5
H29A C29 H29B 109.5
C4 C29 H29C 109.5
H29A C29 H29C 109.5
H29B C29 H29C 109.5
C8 C30 H30A 109.5
C8 C30 H30B 109.5
H30A C30 H30B 109.5
C8 C30 H30C 109.5
H30A C30 H30C 109.5
H30B C30 H30C 109.5
O31 C26 O7 122.6(3)
O31 C26 C27 125.1(3)
O7 C26 C27 112.3(3)
C26 C27 H27A 109.5
C26 C27 H27B 109.5
H27A C27 H27B 109.5
C26 C27 H27C 109.5
H27A C27 H27C 109.5
H27B C27 H27C 109.5

loop_
_geom_bond_atom_site_label_1
_geom_bond_atom_site_label_2
_geom_bond_distance
O3 C3 1.223(4)
O7 C26 1.345(4)
O7 C7 1.454(3)
O21 C23 1.333(6)
O21 C21 1.375(5)
O31 C26 1.195(4)
C1 C2 1.357(5)
C1 C10 1.495(5)
C1 H1 0.9300
C2 C3 1.457(5)
C2 H2 0.9300
C3 C4 1.524(5)
C4 C28 1.531(5)
C4 C29 1.550(5)
C4 C5 1.553(4)
C5 C6 1.523(5)
C5 C10 1.551(4)
C5 H5 0.9800
C6 C7 1.523(4)
C6 H6A 0.9700
C6 H6B 0.9700
C7 C8 1.544(4)
C7 H7 0.9800
C8 C14 1.531(4)
C8 C30 1.548(5)
C8 C9 1.556(4)
C9 C11 1.546(4)
C9 C10 1.570(4)
C9 H9 0.9800
C10 C19 1.548(5)
C11 C12 1.474(5)
C11 H11A 0.9700
C11 H11B 0.9700
C12 C13 1.517(4)
C12 H12A 0.9700
C12 H12B 0.9700
C13 C14 1.521(4)
C13 C18 1.521(4)
C13 C17 1.560(4)
C14 C15 1.323(5)
C15 C16 1.507(5)
C15 H15 0.9300
C16 C17 1.524(5)
C16 H16A 0.9700
C16 H16B 0.9700
C17 C20 1.501(4)
C17 H17 0.9800
C18 H18A 0.9600
C18 H18B 0.9600
C18 H18C 0.9600
C19 H19A 0.9600
C19 H19B 0.9600
C19 H19C 0.9600
C20 C21 1.334(5)
C20 C22 1.434(5)
C21 H21 0.9300
C22 C23 1.337(6)
C22 H22 0.9300
C23 H23 0.9300
C28 H28A 0.9600
C28 H28B 0.9600
C28 H28C 0.9600
C29 H29A 0.9600
C29 H29B 0.9600
C29 H29C 0.9600
C30 H30A 0.9600
C30 H30B 0.9600
C30 H30C 0.9600
C26 C27 1.472(5)
C27 H27A 0.9600
C27 H27B 0.9600
C27 H27C 0.9600

loop_
_geom_hbond_atom_site_label_D
_geom_hbond_atom_site_label_H
_geom_hbond_atom_site_label_A
_geom_hbond_site_symmetry_A
_geom_hbond_distance_DH
_geom_hbond_distance_HA
_geom_hbond_distance_DA
_geom_hbond_angle_DHA
C1 H1 O3 2_545 0.93 2.52 3.431(4) 165.6
C11 H11A O3 2_545 0.97 2.66 3.628(5) 175.0
C27 H27A O21 3_554 0.96 2.76 3.684(6) 162.3

loop_
_geom_torsion_atom_site_label_1
_geom_torsion_atom_site_label_2
_geom_torsion_atom_site_label_3
_geom_torsion_atom_site_label_4
_geom_torsion
C10 C1 C2 C3 2.1(5)
C1 C2 C3 O3 174.2(3)
C1 C2 C3 C4 -4.2(5)
O3 C3 C4 C28 41.7(4)
C2 C3 C4 C28 -139.9(3)
O3 C3 C4 C29 -74.4(4)
C2 C3 C4 C29 104.1(3)
O3 C3 C4 C5 160.8(3)
C2 C3 C4 C5 -20.8(4)
C3 C4 C5 C6 -177.5(3)
C28 C4 C5 C6 -58.8(4)
C29 C4 C5 C6 62.2(4)
C3 C4 C5 C10 49.3(4)
C28 C4 C5 C10 168.0(3)
C29 C4 C5 C10 -71.0(4)
C10 C5 C6 C7 -61.6(3)
C4 C5 C6 C7 163.5(3)
C26 O7 C7 C6 -85.6(3)
C26 O7 C7 C8 152.6(3)
C5 C6 C7 O7 -62.6(3)
C5 C6 C7 C8 56.6(3)
O7 C7 C8 C14 -51.3(3)
C6 C7 C8 C14 -170.3(3)
O7 C7 C8 C30 -166.7(3)
C6 C7 C8 C30 74.3(3)
O7 C7 C8 C9 68.5(3)
C6 C7 C8 C9 -50.5(3)
C14 C8 C9 C11 -54.7(3)
C7 C8 C9 C11 -176.3(3)
C30 C8 C9 C11 63.4(3)
C14 C8 C9 C10 173.5(3)
C7 C8 C9 C10 51.9(3)
C30 C8 C9 C10 -68.4(3)
C2 C1 C10 C5 24.6(4)
C2 C1 C10 C19 -100.0(4)
C2 C1 C10 C9 139.0(3)
C6 C5 C10 C1 174.4(2)
C4 C5 C10 C1 -50.8(3)
C6 C5 C10 C19 -67.1(3)
C4 C5 C10 C19 67.8(4)
C6 C5 C10 C9 58.1(3)
C4 C5 C10 C9 -167.0(3)
C11 C9 C10 C1 59.4(4)
C8 C9 C10 C1 -170.7(3)
C11 C9 C10 C5 175.3(3)
C8 C9 C10 C5 -54.8(3)
C11 C9 C10 C19 -57.5(4)
C8 C9 C10 C19 72.4(3)
C8 C9 C11 C12 53.9(4)
C10 C9 C11 C12 -173.6(3)
C9 C11 C12 C13 -6.5(6)
C11 C12 C13 C14 -35.3(5)
C11 C12 C13 C18 87.8(5)
C11 C12 C13 C17 -147.5(4)
C12 C13 C14 C15 -142.2(4)
C18 C13 C14 C15 93.2(4)
C17 C13 C14 C15 -22.1(4)
C12 C13 C14 C8 32.3(4)
C18 C13 C14 C8 -92.3(3)
C17 C13 C14 C8 152.4(3)
C7 C8 C14 C15 -53.5(5)
C30 C8 C14 C15 62.5(5)
C9 C8 C14 C15 -174.1(4)
C7 C8 C14 C13 133.0(3)
C30 C8 C14 C13 -111.0(3)
C9 C8 C14 C13 12.4(4)
C13 C14 C15 C16 2.2(6)
C8 C14 C15 C16 -171.9(4)
C14 C15 C16 C17 19.4(6)
C15 C16 C17 C20 -161.5(4)
C15 C16 C17 C13 -31.9(4)
C12 C13 C17 C20 -78.9(4)
C14 C13 C17 C20 161.9(3)
C18 C13 C17 C20 47.0(4)
C12 C13 C17 C16 152.2(3)
C14 C13 C17 C16 32.9(3)
C18 C13 C17 C16 -82.0(4)
C16 C17 C20 C21 -1.4(5)
C13 C17 C20 C21 -124.5(4)
C16 C17 C20 C22 -177.9(4)
C13 C17 C20 C22 59.0(5)
C22 C20 C21 O21 -1.5(5)
C17 C20 C21 O21 -178.6(3)
C23 O21 C21 C20 1.3(5)
C21 C20 C22 C23 1.2(5)
C17 C20 C22 C23 178.3(4)
C21 O21 C23 C22 -0.4(5)
C20 C22 C23 O21 -0.4(5)
C7 O7 C26 O31 -3.6(5)
C7 O7 C26 C27 174.2(3)

loop_
_cod_related_entry_id
_cod_related_entry_database
_cod_related_entry_code
1 ChemSpider 9081498
